data_4314230
loop_
_publ_author_name
'Jacques Pl\'evert'
'Rebeca Sanchez-Smith'
'Travis M. Gentz'
'Hailian Li'
'Thomas L. Groy'
'Omar M. Yaghi'
'Michael O'Keeffe'

_publ_contact_author_address
;
Jacques Plevert
Department of Chemistry & Biochemistry
Physical Sciences D-121
Arizona State University
Tempe, AZ 85287-1604  
USA
;
_publ_contact_author_email JPlevert@asu.edu
_publ_contact_author_name 'Jacques Plevert'
_publ_section_title
;
 Synthesis and Characterization of Zirconogermanates
;
_journal_name_full 'Inorganic Chemistry'
_journal_page_first 5954
_journal_page_last 5959
_journal_paper_doi 10.1021/ic034298g
_journal_volume 42
_journal_year 2003
_chemical_formula_sum 'C3 Ge3 N2 O9 Zr'
_chemical_formula_weight 517.03
_space_group_IT_number 14
_symmetry_cell_setting monoclinic
_symmetry_space_group_name_Hall '-P 2ac'
_symmetry_space_group_name_H-M 'P 1 1 21/a'
_cell_angle_alpha 90.0
_cell_angle_beta 90.0
_cell_angle_gamma 91.2331(26)
_cell_formula_units_Z 4
_cell_length_a 13.1994(4)
_cell_length_b 7.68278(19)
_cell_length_c 11.23730(26)
_cell_volume 1139.29(5)
_cod_data_source_file ic034298gsi20030318_100311_3.cif
_cod_data_source_block ASU-25
_cod_depositor_comments
;
The following automatic conversions were performed:

'_geom_angle_publ_flag' value 'N' changed to 'n' according to the
built-in table from CIF Core dictionary named 'cif_core.dic' version
2.4.1 from 2010-06-29 (45 times).

'_geom_bond_publ_flag' value 'N'
changed to 'n' according to the built-in table from CIF Core
dictionary named 'cif_core.dic' version 2.4.1 from 2010-06-29 (46
times).

Automatic conversion script
Id: cif_fix_values 1646 2011-03-28 12:23:43Z adriana 
;
_cod_database_code 4314230

loop_
_symmetry_equiv_pos_site_id
_symmetry_equiv_pos_as_xyz
1 +x,+y,+z
2 -x+1/2,-y,+z+1/2
-1 -x,-y,-z
-2 +x+1/2,+y,-z+1/2

loop_
_atom_site_type_symbol
_atom_site_label
_atom_site_fract_x
_atom_site_fract_y
_atom_site_fract_z
_atom_site_occupancy
_atom_site_thermal_displace_type
_atom_site_U_iso_or_equiv
ZR+4 zr1 0.24430(28) 0.7611(5) 0.17266(34) 1.0 Uiso 0.0142(13)
GE+4 ge1 0.46110(33) 0.7794(5) 0.3366(4) 1.0 Uiso 0.0181(10)
GE+4 ge2 0.3060(4) 0.4909(6) 0.4207(4) 1.0 Uiso 0.0181(10)
GE+4 ge2b 0.6930(4) 0.9226(5) 0.6088(4) 1.0 Uiso 0.0181(10)
O o1 0.5924(7) 0.7786(25) 0.3332(15) 1.0 Uiso 0.0169(22)
O o2 0.4030(11) 0.7629(24) 0.1969(10) 1.0 Uiso 0.0169(22)
O o3 0.3326(12) 0.2946(11) 0.3540(13) 1.0 Uiso 0.0169(22)
O o4 0.4160(9) 0.6177(17) 0.4346(12) 1.0 Uiso 0.0169(22)
O o4b 0.5768(9) 0.0216(15) 0.6044(14) 1.0 Uiso 0.0169(22)
O o5 0.2276(12) 0.6108(20) 0.3285(13) 1.0 Uiso 0.0169(22)
O o5b 0.7618(12) 0.0136(20) 0.7239(12) 1.0 Uiso 0.0169(22)
O o6 0.2565(13) 0.4555(21) 0.5596(10) 1.0 Uiso 0.0169(22)
O o6b 0.7589(12) 0.9181(21) 0.4756(11) 1.0 Uiso 0.0169(22)
C c1 0.5552(23) 0.312(4) 0.2403(23) 1.0 Uiso 0.017(5)
C c2 0.5118(24) 0.207(4) 0.1395(25) 1.0 Uiso 0.017(5)
C c3 0.4308(21) 0.2971(33) 0.0701(22) 1.0 Uiso 0.017(5)
N n1 0.6131(16) 0.2175(27) 0.3331(19) 1.0 Uiso 0.017(5)
N n2 0.4181(19) 0.2129(29) -0.0491(18) 1.0 Uiso 0.017(5)

loop_
_geom_angle_atom_site_label_1
_geom_angle_atom_site_label_2
_geom_angle_atom_site_label_3
_geom_angle
_geom_angle_site_symmetry_1
_geom_angle_site_symmetry_2
_geom_angle_site_symmetry_3
_geom_angle_publ_flag
o1 zr1 o2 173.1(8) -2_556 . 1_555 n
o1 zr1 o5 88.4(6) -2_556 . 1_555 n
o1 zr1 o5b 84.7(7) -2_556 . -1_666 n
o1 zr1 o6 92.6(7) -2_556 . 2_564 n
o1 zr1 o6b 90.9(7) -2_556 . -2_556 n
o2 zr1 o5 89.3(7) 1_555 . 1_555 n
o2 zr1 o5b 88.8(6) 1_555 . -1_666 n
o2 zr1 o6 94.1(7) 1_555 . 2_564 n
o2 zr1 o6b 91.2(6) 1_555 . -2_556 n
o5 zr1 o5b 89.2(7) 1_555 . -1_666 n
o5 zr1 o6 94.0(6) 1_555 . 2_564 n
o5 zr1 o6b 177.4(7) 1_555 . -2_556 n
o5b zr1 o6 175.7(6) -1_666 . 2_564 n
o5b zr1 o6b 88.3(6) -1_666 . -2_556 n
o6 zr1 o6b 88.5(6) 2_564 . -2_556 n
o1 ge1 o2 114.6(8) 1_555 . 1_555 n
o1 ge1 o4 109.6(8) 1_555 . 1_555 n
o1 ge1 o4b 108.4(7) 1_555 . -1_666 n
o2 ge1 o4 111.7(8) 1_555 . 1_555 n
o2 ge1 o4b 105.7(8) 1_555 . -1_666 n
o4 ge1 o4b 106.4(9) 1_555 . -1_666 n
o3 ge2 o4 110.2(9) 1_555 . 1_555 n
o3 ge2 o5 109.7(8) 1_555 . 1_555 n
o3 ge2 o6 110.0(8) 1_555 . 1_555 n
o4 ge2 o5 104.8(7) 1_555 . 1_555 n
o4 ge2 o6 108.6(8) 1_555 . 1_555 n
o5 ge2 o6 113.5(9) 1_555 . 1_555 n
o3 ge2b o4b 105.8(8) -1_666 . 1_565 n
o3 ge2b o5b 107.3(8) -1_666 . 1_565 n
o3 ge2b o6b 106.0(8) -1_666 . 1_555 n
o4b ge2b o5b 108.0(8) 1_565 . 1_565 n
o4b ge2b o6b 115.8(9) 1_565 . 1_555 n
o5b ge2b o6b 113.4(8) 1_565 . 1_555 n
zr1 o1 ge1 176.3(12) -2_656 . 1_555 n
zr1 o2 ge1 123.3(9) 1_555 . 1_555 n
ge2 o3 ge2b 133.8(9) 1_555 . -1_666 n
ge1 o4 ge2 127.4(8) 1_555 . 1_555 n
ge1 o4b ge2b 130.3(8) -1_666 . 1_545 n
zr1 o5 ge2 136.8(10) 1_555 . 1_555 n
zr1 o5b ge2b 136.6(9) -1_666 . 1_545 n
zr1 o6 ge2 132.5(10) 2_565 . 1_555 n
zr1 o6b ge2b 132.0(9) -2_656 . 1_555 n
c2 c1 n1 117.5(24) 1_555 . 1_555 n
c1 c2 c3 114.2(21) 1_555 . 1_555 n
c2 c3 n2 109.8(23) 1_555 . 1_555 n

loop_
_geom_bond_atom_site_label_1
_geom_bond_atom_site_label_2
_geom_bond_distance
_geom_bond_site_symmetry_1
_geom_bond_site_symmetry_2
_geom_bond_publ_flag
zr1 o1 2.014(10) . -2_556 n
zr1 o2 2.112(14) . 1_555 n
zr1 o5 2.107(13) . 1_555 n
zr1 o5b 2.088(13) . -1_666 n
zr1 o6 2.093(13) . 2_564 n
zr1 o6b 2.063(12) . -2_556 n
ge1 ge2 3.131(6) . 1_555 n
ge1 o1 1.733(8) . 1_555 n
ge1 o2 1.750(8) . 1_555 n
ge1 o4 1.754(8) . 1_555 n
ge1 o4b 1.750(8) . -1_666 n
ge2 ge1 3.131(6) . 1_555 n
ge2 o3 1.727(8) . 1_555 n
ge2 o4 1.739(8) . 1_555 n
ge2 o5 1.742(8) . 1_555 n
ge2 o6 1.711(8) . 1_555 n
ge2b o3 1.746(8) . -1_666 n
ge2b o4b 1.727(8) . 1_565 n
ge2b o5b 1.721(8) . 1_565 n
ge2b o6b 1.732(8) . 1_555 n
o1 zr1 2.014(10) . -2_656 n
o1 ge1 1.733(8) . 1_555 n
o2 zr1 2.112(14) . 1_555 n
o2 ge1 1.750(8) . 1_555 n
o3 ge2 1.727(8) . 1_555 n
o3 ge2b 1.746(8) . -1_666 n
o4 ge1 1.754(8) . 1_555 n
o4 ge2 1.739(8) . 1_555 n
o4b ge1 1.750(8) . -1_666 n
o4b ge2b 1.727(8) . 1_545 n
o5 zr1 2.107(13) . 1_555 n
o5 ge2 1.742(8) . 1_555 n
o5b zr1 2.088(13) . -1_666 n
o5b ge2b 1.721(8) . 1_545 n
o6 zr1 2.093(13) . 2_565 n
o6 ge2 1.711(8) . 1_555 n
o6b zr1 2.063(12) . -2_656 n
o6b ge2b 1.732(8) . 1_555 n
c1 c2 1.498(19) . 1_555 n
c1 n1 1.490(19) . 1_555 n
c2 c1 1.498(19) . 1_555 n
c2 c3 1.506(20) . 1_555 n
c3 c2 1.506(20) . 1_555 n
c3 n2 1.495(19) . 1_555 n
n1 c1 1.490(19) . 1_555 n
n2 c3 1.495(19) . 1_555 n
